data_4336483
loop_
_publ_author_name
'Xiao-Cun Liu'
'Na Lin'
'Jian Wang'
'Ming-Yan Pan'
'Xian Zhao'
'Xu-Tang Tao'
'Sheng-Qing Xia'

_publ_section_title
;
 Ba13Si6Sn8As22: A Quaternary Zintl Phase Containing Adamantane-Like
 [Si4As10] Clusters
;
_journal_name_full 'Inorganic Chemistry'
_journal_page_first 11836
_journal_page_last 11842
_journal_paper_doi 10.1021/ic402023z
_journal_volume 52
_journal_year 2013
_chemical_formula_sum 'As22 Ba13 Si6 Sn8'
_chemical_formula_weight 4551.72
_chemical_name_systematic
; 
 ? 
;
_space_group_IT_number 121
_symmetry_cell_setting tetragonal
_symmetry_space_group_name_Hall 'I -4 2'
_symmetry_space_group_name_H-M 'I -4 2 m'
_atom_sites_solution_primary direct
_atom_sites_solution_secondary difmap
_audit_creation_method SHELXL-97
_cell_angle_alpha 90.00
_cell_angle_beta 90.00
_cell_angle_gamma 90.00
_cell_formula_units_Z 2
_cell_length_a 14.4857(3)
_cell_length_b 14.4857(3)
_cell_length_c 13.5506(7)
_cell_measurement_reflns_used 4633
_cell_measurement_temperature 296(2)
_cell_measurement_theta_max 27.20
_cell_measurement_theta_min 3.01
_cell_volume 2843.40(17)
_computing_cell_refinement 'Bruker SMART'
_computing_data_collection 'Bruker SMART'
_computing_data_reduction 'Bruker SAINT'
_computing_molecular_graphics 'Bruker SHELXTL'
_computing_publication_material 'Bruker SHELXTL'
_computing_structure_refinement 'SHELXL-97 (Sheldrick, 1997)'
_computing_structure_solution 'SHELXS-97 (Sheldrick, 1990)'
_diffrn_ambient_temperature 296(2)
_diffrn_measured_fraction_theta_full 0.999
_diffrn_measured_fraction_theta_max 0.999
_diffrn_measurement_device_type 'CCD area detector'
_diffrn_measurement_method 'phi and omega scans'
_diffrn_radiation_monochromator graphite
_diffrn_radiation_source 'fine-focus sealed tube'
_diffrn_radiation_type MoK\a
_diffrn_radiation_wavelength 0.71073
_diffrn_reflns_av_R_equivalents 0.0485
_diffrn_reflns_av_sigmaI/netI 0.0249
_diffrn_reflns_limit_h_max 18
_diffrn_reflns_limit_h_min -18
_diffrn_reflns_limit_k_max 18
_diffrn_reflns_limit_k_min -18
_diffrn_reflns_limit_l_max 17
_diffrn_reflns_limit_l_min -17
_diffrn_reflns_number 17167
_diffrn_reflns_theta_full 27.54
_diffrn_reflns_theta_max 27.54
_diffrn_reflns_theta_min 1.99
_exptl_absorpt_coefficient_mu 25.113
_exptl_absorpt_correction_T_max 0.5196
_exptl_absorpt_correction_T_min 0.3666
_exptl_absorpt_correction_type multi-scan
_exptl_absorpt_process_details SADABS(Sheldrick,2003)
_exptl_crystal_colour black
_exptl_crystal_density_diffrn 5.316
_exptl_crystal_description block
_exptl_crystal_F_000 3876
_exptl_crystal_size_max 0.04
_exptl_crystal_size_mid 0.03
_exptl_crystal_size_min 0.03
_refine_diff_density_max 0.727
_refine_diff_density_min -1.678
_refine_diff_density_rms 0.278
_refine_ls_abs_structure_details 'Flack H D (1983), Acta Cryst. A39, 876-881'
_refine_ls_abs_structure_Flack 0.014(17)
_refine_ls_extinction_method none
_refine_ls_goodness_of_fit_ref 1.094
_refine_ls_matrix_type full
_refine_ls_number_parameters 66
_refine_ls_number_reflns 1730
_refine_ls_number_restraints 0
_refine_ls_restrained_S_all 1.094
_refine_ls_R_factor_all 0.0216
_refine_ls_R_factor_gt 0.0196
_refine_ls_shift/su_max 0.000
_refine_ls_shift/su_mean 0.000
_refine_ls_structure_factor_coef Fsqd
_refine_ls_weighting_details 'calc w=1/[\s^2^(Fo^2^)+(0.0221P)^2^+0.0176P] where P=(Fo^2^+2Fc^2^)/3'
_refine_ls_weighting_scheme calc
_refine_ls_wR_factor_gt 0.0444
_refine_ls_wR_factor_ref 0.0452
_reflns_number_gt 1651
_reflns_number_total 1730
_reflns_threshold_expression >2sigma(I)
_cod_data_source_file ic402023z_si_002.cif
_cod_data_source_block x1
_cod_original_sg_symbol_Hall I-42
_cod_database_code 4336483

loop_
_symmetry_equiv_pos_as_xyz
'x, y, z'
'-x, -y, z'
'y, -x, -z'
'-y, x, -z'
'-x, y, -z'
'x, -y, -z'
'-y, -x, z'
'y, x, z'
'x+1/2, y+1/2, z+1/2'
'-x+1/2, -y+1/2, z+1/2'
'y+1/2, -x+1/2, -z+1/2'
'-y+1/2, x+1/2, -z+1/2'
'-x+1/2, y+1/2, -z+1/2'
'x+1/2, -y+1/2, -z+1/2'
'-y+1/2, -x+1/2, z+1/2'
'y+1/2, x+1/2, z+1/2'

loop_
_atom_site_label
_atom_site_type_symbol
_atom_site_fract_x
_atom_site_fract_y
_atom_site_fract_z
_atom_site_U_iso_or_equiv
_atom_site_adp_type
_atom_site_occupancy
_atom_site_symmetry_multiplicity
_atom_site_calc_flag
_atom_site_refinement_flags
Ba1 Ba 0.12531(3) 0.36680(3) 0.58465(3) 0.01390(9) Uani 1 1 d .
Ba2 Ba 0.16764(3) 0.16764(3) 0.32488(5) 0.01800(13) Uani 1 2 d S
Ba3 Ba 0.0000 0.0000 0.0000 0.0420(4) Uani 1 8 d S
Si1 Si 0.41552(11) 0.41552(11) 0.10009(17) 0.0087(5) Uani 1 2 d S
Si2 Si 0.0000 0.5000 0.2500 0.0090(7) Uani 1 4 d S
Sn Sn 0.27221(3) 0.45041(3) 0.33424(4) 0.01409(10) Uani 1 1 d .
As1 As 0.09239(4) 0.39793(4) 0.34422(5) 0.01351(14) Uani 1 1 d .
As2 As 0.18681(6) 0.0000 0.5000 0.01263(19) Uani 1 2 d S
As3 As 0.32088(4) 0.32088(4) 0.19915(6) 0.0117(2) Uani 1 2 d S
As4 As 0.33085(6) 0.33085(6) 0.47532(7) 0.0207(2) Uani 1 2 d S
As5 As 0.0000 0.0000 0.28258(10) 0.0133(3) Uani 1 4 d S

loop_
_atom_site_aniso_label
_atom_site_aniso_U_11
_atom_site_aniso_U_22
_atom_site_aniso_U_33
_atom_site_aniso_U_23
_atom_site_aniso_U_13
_atom_site_aniso_U_12
Ba1 0.01477(19) 0.01347(19) 0.01347(17) -0.00010(16) -0.00086(16) 0.00140(15)
Ba2 0.01714(17) 0.01714(17) 0.0197(3) 0.00362(17) 0.00362(17) 0.0012(2)
Ba3 0.0281(5) 0.0281(5) 0.0697(12) 0.000 0.000 0.000
Si1 0.0083(7) 0.0083(7) 0.0095(12) 0.0004(6) 0.0004(6) -0.0007(9)
Si2 0.0103(10) 0.0103(10) 0.0062(16) 0.000 0.000 0.000
Sn 0.0137(2) 0.0120(2) 0.0165(2) -0.00056(19) 0.0005(2) 0.00189(16)
As1 0.0114(3) 0.0145(3) 0.0146(3) 0.0049(3) -0.0005(3) 0.0019(2)
As2 0.0097(4) 0.0132(4) 0.0150(5) -0.0020(4) 0.000 0.000
As3 0.0114(3) 0.0114(3) 0.0124(4) 0.0011(2) 0.0011(2) -0.0004(4)
As4 0.0227(3) 0.0227(3) 0.0167(5) 0.0048(3) 0.0048(3) 0.0094(4)
As5 0.0141(4) 0.0141(4) 0.0116(6) 0.000 0.000 0.0028(6)

loop_
_atom_type_symbol
_atom_type_description
_atom_type_scat_dispersion_real
_atom_type_scat_dispersion_imag
_atom_type_scat_source
Si Si 0.0817 0.0704 'International Tables Vol C Tables 4.2.6.8 and 6.1.1.4'
As As 0.0499 2.0058 'International Tables Vol C Tables 4.2.6.8 and 6.1.1.4'
Sn Sn -0.6537 1.4246 'International Tables Vol C Tables 4.2.6.8 and 6.1.1.4'
Ba Ba -0.3244 2.2819 'International Tables Vol C Tables 4.2.6.8 and 6.1.1.4'

loop_
_geom_angle_atom_site_label_1
_geom_angle_atom_site_label_2
_geom_angle_atom_site_label_3
_geom_angle
_geom_angle_site_symmetry_1
_geom_angle_site_symmetry_3
As3 Ba1 As1 128.35(2) 10 .
As3 Ba1 As1 101.76(2) 10 5_556
As1 Ba1 As1 97.446(19) . 5_556
As3 Ba1 As4 82.388(18) 10 .
As1 Ba1 As4 73.53(2) . .
As1 Ba1 As4 170.58(3) 5_556 .
As3 Ba1 As2 69.061(19) 10 4_556
As1 Ba1 As2 72.226(15) . 4_556
As1 Ba1 As2 72.167(15) 5_556 4_556
As4 Ba1 As2 101.91(2) . 4_556
As3 Ba1 Si2 106.529(17) 10 5_556
As1 Ba1 Si2 118.852(15) . 5_556
As1 Ba1 Si2 40.704(12) 5_556 5_556
As4 Ba1 Si2 146.41(2) . 5_556
As2 Ba1 Si2 111.558(12) 4_556 5_556
As3 Ba1 Sn 109.45(2) 10 6_566
As1 Ba1 Sn 106.657(17) . 6_566
As1 Ba1 Sn 112.030(17) 5_556 6_566
As4 Ba1 Sn 73.92(2) . 6_566
As2 Ba1 Sn 175.802(16) 4_556 6_566
Si2 Ba1 Sn 72.579(10) 5_556 6_566
As3 Ba1 As1 134.93(2) 10 6_566
As1 Ba1 As1 96.654(19) . 6_566
As1 Ba1 As1 70.503(19) 5_556 6_566
As4 Ba1 As1 112.60(2) . 6_566
As2 Ba1 As1 139.117(17) 4_556 6_566
Si2 Ba1 As1 39.256(11) 5_556 6_566
Sn Ba1 As1 44.705(13) 6_566 6_566
As3 Ba1 As1 71.914(19) 10 15
As1 Ba1 As1 157.91(2) . 15
As1 Ba1 As1 66.687(19) 5_556 15
As4 Ba1 As1 122.73(2) . 15
As2 Ba1 As1 114.223(15) 4_556 15
Si2 Ba1 As1 39.198(11) 5_556 15
Sn Ba1 As1 68.371(15) 6_566 15
As1 Ba1 As1 64.232(18) 6_566 15
As3 Ba1 Ba1 117.465(17) 10 5_556
As1 Ba1 Ba1 49.837(14) . 5_556
As1 Ba1 Ba1 49.740(14) 5_556 5_556
As4 Ba1 Ba1 120.84(2) . 5_556
As2 Ba1 Ba1 50.527(11) 4_556 5_556
Si2 Ba1 Ba1 84.417(11) 5_556 5_556
Sn Ba1 Ba1 131.936(9) 6_566 5_556
As1 Ba1 Ba1 91.794(12) 6_566 5_556
As1 Ba1 Ba1 116.426(18) 15 5_556
As3 Ba1 Ba2 52.513(18) 10 10
As1 Ba1 Ba2 145.915(17) . 10
As1 Ba1 Ba2 116.201(18) 5_556 10
As4 Ba1 Ba2 73.065(19) . 10
As2 Ba1 Ba2 121.573(15) 4_556 10
Si2 Ba1 Ba2 86.710(10) 5_556 10
Sn Ba1 Ba2 57.095(11) 6_566 10
As1 Ba1 Ba2 89.972(14) 6_566 10
As1 Ba1 Ba2 50.525(13) 15 10
Ba1 Ba1 Ba2 163.660(17) 5_556 10
As3 Ba1 Ba1 165.980(15) 10 6_566
As1 Ba1 Ba1 51.860(14) . 6_566
As1 Ba1 Ba1 91.806(14) 5_556 6_566
As4 Ba1 Ba1 84.727(15) . 6_566
As2 Ba1 Ba1 119.340(15) 4_556 6_566
Si2 Ba1 Ba1 81.488(10) 5_556 6_566
Sn Ba1 Ba1 61.304(11) 6_566 6_566
As1 Ba1 Ba1 47.008(13) 6_566 6_566
As1 Ba1 Ba1 111.092(17) 15 6_566
Ba1 Ba1 Ba1 74.159(9) 5_556 6_566
Ba2 Ba1 Ba1 118.015(12) 10 6_566
As2 Ba2 As2 68.35(3) 4_556 .
As2 Ba2 As5 71.00(2) 4_556 .
As2 Ba2 As5 71.00(2) . .
As2 Ba2 As1 69.518(18) 4_556 .
As2 Ba2 As1 130.47(2) . .
As5 Ba2 As1 117.218(13) . .
As2 Ba2 As1 130.47(2) 4_556 8
As2 Ba2 As1 69.518(18) . 8
As5 Ba2 As1 117.218(13) . 8
As1 Ba2 As1 125.56(3) . 8
As2 Ba2 As3 136.44(2) 4_556 .
As2 Ba2 As3 136.44(2) . .
As5 Ba2 As3 142.04(3) . .
As1 Ba2 As3 68.831(14) . .
As1 Ba2 As3 68.831(14) 8 .
As2 Ba2 Sn 127.46(2) 4_556 13_545
As2 Ba2 Sn 78.022(10) . 13_545
As5 Ba2 Sn 60.245(15) . 13_545
As1 Ba2 Sn 150.73(2) . 13_545
As1 Ba2 Sn 65.220(13) 8 13_545
As3 Ba2 Sn 95.655(16) . 13_545
As2 Ba2 Sn 78.022(10) 4_556 11_455
As2 Ba2 Sn 127.46(2) . 11_455
As5 Ba2 Sn 60.245(15) . 11_455
As1 Ba2 Sn 65.220(13) . 11_455
As1 Ba2 Sn 150.73(2) 8 11_455
As3 Ba2 Sn 95.655(16) . 11_455
Sn Ba2 Sn 93.124(19) 13_545 11_455
As2 Ba2 Ba1 111.983(13) 4_556 15_554
As2 Ba2 Ba1 176.53(2) . 15_554
As5 Ba2 Ba1 105.74(2) . 15_554
As1 Ba2 Ba1 51.790(14) . 15_554
As1 Ba2 Ba1 111.660(18) 8 15_554
As3 Ba2 Ba1 45.777(12) . 15_554
Sn Ba2 Ba1 99.423(16) 13_545 15_554
Sn Ba2 Ba1 50.005(10) 11_455 15_554
As2 Ba2 Ba1 176.53(2) 4_556 10_554
As2 Ba2 Ba1 111.983(13) . 10_554
As5 Ba2 Ba1 105.74(2) . 10_554
As1 Ba2 Ba1 111.660(18) . 10_554
As1 Ba2 Ba1 51.790(14) 8 10_554
As3 Ba2 Ba1 45.777(12) . 10_554
Sn Ba2 Ba1 50.005(10) 13_545 10_554
Sn Ba2 Ba1 99.423(16) 11_455 10_554
Ba1 Ba2 Ba1 67.465(13) 15_554 10_554
As2 Ba2 Ba1 47.131(13) 4_556 .
As2 Ba2 Ba1 85.686(14) . .
As5 Ba2 Ba1 118.11(2) . .
As1 Ba2 Ba1 46.059(14) . .
As1 Ba2 Ba1 105.311(19) 8 .
As3 Ba2 Ba1 93.334(17) . .
Sn Ba2 Ba1 163.204(16) 13_545 .
Sn Ba2 Ba1 100.086(9) 11_455 .
Ba1 Ba2 Ba1 97.018(9) 15_554 .
Ba1 Ba2 Ba1 136.088(14) 10_554 .
As2 Ba2 Ba1 85.686(14) 4_556 8
As2 Ba2 Ba1 47.131(14) . 8
As5 Ba2 Ba1 118.11(2) . 8
As1 Ba2 Ba1 105.311(19) . 8
As1 Ba2 Ba1 46.059(14) 8 8
As3 Ba2 Ba1 93.334(17) . 8
Sn Ba2 Ba1 100.086(9) 13_545 8
Sn Ba2 Ba1 163.204(16) 11_455 8
Ba1 Ba2 Ba1 136.088(14) 15_554 8
Ba1 Ba2 Ba1 97.018(9) 10_554 8
Ba1 Ba2 Ba1 65.181(13) . 8
As4 Ba3 As4 168.98(3) 9_444 10_554
As4 Ba3 As4 90.529(3) 9_444 11_455
As4 Ba3 As4 90.529(3) 10_554 11_455
As4 Ba3 As4 90.529(3) 9_444 12_545
As4 Ba3 As4 90.529(3) 10_554 12_545
As4 Ba3 As4 168.98(3) 11_455 12_545
As4 Ba3 As5 84.488(16) 9_444 3
As4 Ba3 As5 84.488(16) 10_554 3
As4 Ba3 As5 95.512(16) 11_455 3
As4 Ba3 As5 95.512(16) 12_545 3
As4 Ba3 As5 95.512(16) 9_444 .
As4 Ba3 As5 95.512(16) 10_554 .
As4 Ba3 As5 84.488(16) 11_455 .
As4 Ba3 As5 84.488(16) 12_545 .
As5 Ba3 As5 180.0 3 .
As4 Ba3 Sn 41.367(13) 9_444 9_444
As4 Ba3 Sn 130.098(15) 10_554 9_444
As4 Ba3 Sn 66.748(12) 11_455 9_444
As4 Ba3 Sn 120.077(11) 12_545 9_444
As5 Ba3 Sn 56.371(7) 3 9_444
As5 Ba3 Sn 123.629(7) . 9_444
As4 Ba3 Sn 41.367(13) 9_444 16_444
As4 Ba3 Sn 130.098(15) 10_554 16_444
As4 Ba3 Sn 120.077(11) 11_455 16_444
As4 Ba3 Sn 66.748(12) 12_545 16_444
As5 Ba3 Sn 56.371(7) 3 16_444
As5 Ba3 Sn 123.629(7) . 16_444
Sn Ba3 Sn 53.494(11) 9_444 16_444
As4 Ba3 Sn 120.077(11) 9_444 13_545
As4 Ba3 Sn 66.748(12) 10_554 13_545
As4 Ba3 Sn 130.098(15) 11_455 13_545
As4 Ba3 Sn 41.367(13) 12_545 13_545
As5 Ba3 Sn 123.629(7) 3 13_545
As5 Ba3 Sn 56.371(7) . 13_545
Sn Ba3 Sn 159.597(11) 9_444 13_545
Sn Ba3 Sn 107.861(7) 16_444 13_545
As4 Ba3 Sn 120.077(11) 9_444 11_455
As4 Ba3 Sn 66.748(12) 10_554 11_455
As4 Ba3 Sn 41.367(13) 11_455 11_455
As4 Ba3 Sn 130.098(15) 12_545 11_455
As5 Ba3 Sn 123.629(7) 3 11_455
As5 Ba3 Sn 56.371(7) . 11_455
Sn Ba3 Sn 107.861(7) 9_444 11_455
Sn Ba3 Sn 159.597(11) 16_444 11_455
Sn Ba3 Sn 88.939(13) 13_545 11_455
As4 Ba3 Sn 66.748(12) 9_444 14_455
As4 Ba3 Sn 120.077(11) 10_554 14_455
As4 Ba3 Sn 41.367(13) 11_455 14_455
As4 Ba3 Sn 130.098(15) 12_545 14_455
As5 Ba3 Sn 123.629(7) 3 14_455
As5 Ba3 Sn 56.371(7) . 14_455
Sn Ba3 Sn 71.105(13) 9_444 14_455
Sn Ba3 Sn 107.861(7) 16_444 14_455
Sn Ba3 Sn 112.742(14) 13_545 14_455
Sn Ba3 Sn 53.494(11) 11_455 14_455
As4 Ba3 Sn 130.098(15) 9_444 15_554
As4 Ba3 Sn 41.367(13) 10_554 15_554
As4 Ba3 Sn 66.748(12) 11_455 15_554
As4 Ba3 Sn 120.077(11) 12_545 15_554
As5 Ba3 Sn 56.371(7) 3 15_554
As5 Ba3 Sn 123.629(7) . 15_554
Sn Ba3 Sn 88.939(13) 9_444 15_554
Sn Ba3 Sn 112.742(14) 16_444 15_554
Sn Ba3 Sn 107.861(7) 13_545 15_554
Sn Ba3 Sn 71.105(13) 11_455 15_554
Sn Ba3 Sn 107.861(7) 14_455 15_554
As5 Si1 As2 116.57(6) 11 11
As5 Si1 As2 116.57(6) 11 10_554
As2 Si1 As2 108.85(9) 11 10_554
As5 Si1 As3 102.73(9) 11 .
As2 Si1 As3 105.32(7) 11 .
As2 Si1 As3 105.32(7) 10_554 .
As1 Si2 As1 114.75(3) 11_455 12
As1 Si2 As1 106.899(16) 11_455 .
As1 Si2 As1 106.899(16) 12 .
As1 Si2 As1 106.899(16) 11_455 2_565
As1 Si2 As1 106.899(16) 12 2_565
As1 Si2 As1 114.75(3) . 2_565
As1 Si2 Ba1 171.552(18) 11_455 6_566
As1 Si2 Ba1 72.975(18) 12 6_566
As1 Si2 Ba1 72.744(17) . 6_566
As1 Si2 Ba1 66.440(17) 2_565 6_566
As1 Si2 Ba1 66.439(17) 11_455 16_454
As1 Si2 Ba1 72.744(17) 12 16_454
As1 Si2 Ba1 171.552(18) . 16_454
As1 Si2 Ba1 72.975(18) 2_565 16_454
Ba1 Si2 Ba1 114.648(7) 6_566 16_454
As1 Si2 Ba1 72.744(17) 11_455 15_554
As1 Si2 Ba1 66.440(17) 12 15_554
As1 Si2 Ba1 72.975(18) . 15_554
As1 Si2 Ba1 171.552(18) 2_565 15_554
Ba1 Si2 Ba1 114.648(7) 6_566 15_554
Ba1 Si2 Ba1 99.551(13) 16_454 15_554
As1 Si2 Ba1 72.975(18) 11_455 5_556
As1 Si2 Ba1 171.552(18) 12 5_556
As1 Si2 Ba1 66.439(17) . 5_556
As1 Si2 Ba1 72.744(17) 2_565 5_556
Ba1 Si2 Ba1 99.551(13) 6_566 5_556
Ba1 Si2 Ba1 114.648(7) 16_454 5_556
Ba1 Si2 Ba1 114.648(7) 15_554 5_556
As3 Sn As4 87.29(2) . .
As3 Sn As1 95.11(3) . .
As4 Sn As1 94.96(3) . .
As3 Sn Ba1 151.04(2) . 6_566
As4 Sn Ba1 116.27(2) . 6_566
As1 Sn Ba1 67.712(17) . 6_566
As3 Sn Ba2 97.26(2) . 12
As4 Sn Ba2 146.21(3) . 12
As1 Sn Ba2 117.77(2) . 12
Ba1 Sn Ba2 72.901(13) 6_566 12
As3 Sn Ba3 106.536(18) . 9
As4 Sn Ba3 57.91(3) . 9
As1 Sn Ba3 143.33(2) . 9
Ba1 Sn Ba3 100.550(12) 6_566 9
Ba2 Sn Ba3 88.945(11) 12 9
Si2 As1 Sn 109.90(3) . .
Si2 As1 Ba1 133.98(3) . .
Sn As1 Ba1 87.09(2) . .
Si2 As1 Ba1 72.856(17) . 5_556
Sn As1 Ba1 163.89(3) . 5_556
Ba1 As1 Ba1 80.423(18) . 5_556
Si2 As1 Ba2 136.62(3) . .
Sn As1 Ba2 87.97(2) . .
Ba1 As1 Ba2 84.256(19) . .
Ba1 As1 Ba2 100.752(19) 5_556 .
Si2 As1 Ba1 68.000(16) . 6_566
Sn As1 Ba1 67.583(17) . 6_566
Ba1 As1 Ba1 81.132(18) . 6_566
Ba1 As1 Ba1 100.225(19) 5_556 6_566
Ba2 As1 Ba1 151.97(2) . 6_566
Si2 As1 Ba1 67.827(17) . 15_554
Sn As1 Ba1 79.59(2) . 15_554
Ba1 As1 Ba1 157.83(2) . 15_554
Ba1 As1 Ba1 115.34(2) 5_556 15_554
Ba2 As1 Ba1 77.686(18) . 15_554
Ba1 As1 Ba1 109.416(19) 6_566 15_554
Si1 As2 Si1 101.89(11) 12_545 10
Si1 As2 Ba1 164.10(5) 12_545 8
Si1 As2 Ba1 90.63(5) 10 8
Si1 As2 Ba1 90.63(5) 12_545 3_556
Si1 As2 Ba1 164.10(5) 10 3_556
Ba1 As2 Ba1 78.95(2) 8 3_556
Si1 As2 Ba2 85.29(5) 12_545 .
Si1 As2 Ba2 88.82(5) 10 .
Ba1 As2 Ba2 85.206(15) 8 .
Ba1 As2 Ba2 102.091(16) 3_556 .
Si1 As2 Ba2 88.82(5) 12_545 3_556
Si1 As2 Ba2 85.29(5) 10 3_556
Ba1 As2 Ba2 102.091(16) 8 3_556
Ba1 As2 Ba2 85.206(15) 3_556 3_556
Ba2 As2 Ba2 170.65(3) . 3_556
Si1 As3 Sn 97.64(5) . 8
Si1 As3 Sn 97.64(5) . .
Sn As3 Sn 84.51(3) 8 .
Si1 As3 Ba1 94.34(4) . 10_554
Sn As3 Ba1 86.471(13) 8 10_554
Sn As3 Ba1 165.85(3) . 10_554
Si1 As3 Ba1 94.34(4) . 15_554
Sn As3 Ba1 165.85(3) 8 15_554
Sn As3 Ba1 86.471(13) . 15_554
Ba1 As3 Ba1 100.14(3) 10_554 15_554
Si1 As3 Ba2 173.79(7) . .
Sn As3 Ba2 86.93(2) 8 .
Sn As3 Ba2 86.93(2) . .
Ba1 As3 Ba2 81.71(2) 10_554 .
Ba1 As3 Ba2 81.71(2) 15_554 .
Sn As4 Sn 84.46(3) 8 .
Sn As4 Ba1 157.26(4) 8 .
Sn As4 Ba1 86.244(14) . .
Sn As4 Ba1 86.244(14) 8 8
Sn As4 Ba1 157.26(4) . 8
Ba1 As4 Ba1 94.59(3) . 8
Sn As4 Ba3 80.73(3) 8 9
Sn As4 Ba3 80.73(3) . 9
Ba1 As4 Ba3 118.12(2) . 9
Ba1 As4 Ba3 118.12(2) 8 9
Si1 As5 Si1 94.86(12) 12_545 11_455
Si1 As5 Ba2 83.61(2) 12_545 .
Si1 As5 Ba2 83.61(2) 11_455 .
Si1 As5 Ba2 83.61(2) 12_545 2
Si1 As5 Ba2 83.61(2) 11_455 2
Ba2 As5 Ba2 161.05(5) . 2
Si1 As5 Ba3 132.57(6) 12_545 .
Si1 As5 Ba3 132.57(6) 11_455 .
Ba2 As5 Ba3 99.48(2) . .
Ba2 As5 Ba3 99.48(2) 2 .

loop_
_geom_bond_atom_site_label_1
_geom_bond_atom_site_label_2
_geom_bond_distance
_geom_bond_site_symmetry_2
Ba1 As3 3.2259(7) 10
Ba1 As1 3.3235(8) .
Ba1 As1 3.3282(7) 5_556
Ba1 As4 3.3661(8) .
Ba1 As2 3.3777(8) 4_556
Ba1 Si2 3.4696(4) 5_556
Ba1 Sn 3.5703(6) 6_566
Ba1 As1 3.5736(7) 6_566
Ba1 As1 3.5825(8) 15
Ba1 Ba1 4.2944(8) 5_556
Ba1 Ba2 4.4544(6) 10
Ba1 Ba1 4.4894(8) 6_566
Ba2 As2 3.4066(5) 4_556
Ba2 As2 3.4066(5) .
Ba2 As5 3.4817(6) .
Ba2 As1 3.5193(7) .
Ba2 As1 3.5193(7) 8
Ba2 As3 3.5719(11) .
Ba2 Sn 3.9128(6) 13_545
Ba2 Sn 3.9128(6) 11_455
Ba2 Ba1 4.4544(6) 15_554
Ba2 Ba1 4.4544(6) 10_554
Ba2 Ba1 4.5924(7) 8
Ba3 As4 3.4814(12) 9_444
Ba3 As4 3.4814(12) 10_554
Ba3 As4 3.4814(12) 11_455
Ba3 As4 3.4814(12) 12_545
Ba3 As5 3.8292(14) 3
Ba3 As5 3.8292(14) .
Ba3 Sn 4.0557(5) 9_444
Ba3 Sn 4.0557(5) 16_444
Ba3 Sn 4.0557(5) 13_545
Ba3 Sn 4.0557(5) 11_455
Ba3 Sn 4.0557(5) 14_455
Ba3 Sn 4.0557(5) 15_554
Si1 As5 2.350(2) 11
Si1 As2 2.3525(14) 11
Si1 As2 2.3525(14) 10_554
Si1 As3 2.358(2) .
Si2 As1 2.3679(6) 11_455
Si2 As1 2.3679(6) 12
Si2 As1 2.3679(6) .
Si2 As1 2.3679(6) 2_565
Si2 Ba1 3.4696(4) 6_566
Si2 Ba1 3.4696(4) 16_454
Si2 Ba1 3.4696(4) 15_554
Si2 Ba1 3.4696(4) 5_556
Sn As3 2.7146(8) .
Sn As4 2.7158(9) .
Sn As1 2.7169(7) .
Sn Ba1 3.5703(6) 6_566
Sn Ba2 3.9128(6) 12
Sn Ba3 4.0557(5) 9
As1 Ba1 3.3282(7) 5_556
As1 Ba1 3.5736(7) 6_566
As1 Ba1 3.5825(8) 15_554
As2 Si1 2.3525(14) 12_545
As2 Si1 2.3525(14) 10
As2 Ba1 3.3777(8) 8
As2 Ba1 3.3777(8) 3_556
As2 Ba2 3.4066(5) 3_556
As3 Sn 2.7146(8) 8
As3 Ba1 3.2259(7) 10_554
As3 Ba1 3.2259(7) 15_554
As4 Sn 2.7158(9) 8
As4 Ba1 3.3661(8) 8
As4 Ba3 3.4814(12) 9
As5 Si1 2.350(2) 12_545
As5 Si1 2.350(2) 11_455
As5 Ba2 3.4817(6) 2
